data_7714345
loop_
_publ_author_name
'Kumar, Krishna'
'Sahani, Raj Kumar'
'Garai, Somenath'
'Bhattacharya, Subrato'

_publ_section_title
;
 Synthesis and Structural Features of Indium(III)
 furan-2-thiocarboxylates: Efficient Catalytic Activity Toward
 Multicomponent Reactions via Knoevenagel Condensation
;
_journal_name_full 'Dalton Transactions'
_journal_paper_doi 10.1039/D3DT02681G
_journal_year 2023
_chemical_formula_moiety 'C25 H17 In N2 O6 S3'
_chemical_formula_sum 'C25 H17 In N2 O6 S3'
_chemical_formula_weight 652.40
_space_group_crystal_system monoclinic
_space_group_IT_number 14
_space_group_name_Hall '-P 2yn'
_space_group_name_H-M_alt 'P 1 21/n 1'
_atom_sites_solution_hydrogens geom
_atom_sites_solution_primary dual
_audit_creation_date 2022-08-23
_audit_creation_method
;
Olex2 1.5-alpha
(compiled 2022.06.10 svn.r3fa896fb for OlexSys, GUI svn.r6535)
;
_audit_update_record
;
2022-10-04 deposited with the CCDC.	2023-10-28 downloaded from the CCDC.
;
_cell_angle_alpha 90
_cell_angle_beta 96.274(3)
_cell_angle_gamma 90
_cell_formula_units_Z 4
_cell_length_a 9.2359(3)
_cell_length_b 11.5628(5)
_cell_length_c 24.6971(9)
_cell_measurement_reflns_used 6729
_cell_measurement_temperature 250.00(2)
_cell_measurement_theta_max 27.2650
_cell_measurement_theta_min 2.8460
_cell_volume 2621.68(17)
_computing_cell_refinement 'CrysAlisPro 1.171.39.35c (Rigaku OD, 2017)'
_computing_data_collection 'CrysAlisPro 1.171.39.35c (Rigaku OD, 2017)'
_computing_data_reduction 'CrysAlisPro 1.171.39.35c (Rigaku OD, 2017)'
_computing_molecular_graphics 'Olex2 1.5-alpha (Dolomanov et al., 2009)'
_computing_publication_material 'Olex2 1.5-alpha (Dolomanov et al., 2009)'
_computing_structure_refinement 'SHELXL 2018/3 (Sheldrick, 2015)'
_computing_structure_solution 'SHELXT 2018/2 (Sheldrick, 2018)'
_diffrn_ambient_environment N~2~
_diffrn_ambient_temperature 250.00(2)
_diffrn_detector 'CCD plate'
_diffrn_measured_fraction_theta_full 0.997
_diffrn_measured_fraction_theta_max 0.998
_diffrn_measurement_details
;
List of Runs (angles in degrees, time in seconds):

  # Type    Start    End  Width  t~exp~   \w     \q     \k     \f   Frames
#--------------------------------------------------------------------------
  1  \w    -69.00 119.30   0.35    5.00    --   29.89  54.00 120.00  538
  2  \w    -69.00 119.30   0.35    5.00    --   29.89  54.00-180.00  538
  3  \w    -67.00 116.05   0.35    5.00    --   29.89  54.00 -60.00  523
;
_diffrn_measurement_device 'two-circle diffractometer'
_diffrn_measurement_device_type 'XtaLAB Mini (ROW)'
_diffrn_measurement_method '\w scans'
_diffrn_orient_matrix_type 'CrysAlisPro convention (1999,Acta A55,543-557)'
_diffrn_orient_matrix_UB_11 -0.0018411000
_diffrn_orient_matrix_UB_12 0.0601999000
_diffrn_orient_matrix_UB_13 0.0054042000
_diffrn_orient_matrix_UB_21 0.0636430000
_diffrn_orient_matrix_UB_22 -0.0053916000
_diffrn_orient_matrix_UB_23 0.0186551000
_diffrn_orient_matrix_UB_31 0.0437679000
_diffrn_orient_matrix_UB_32 0.0104177000
_diffrn_orient_matrix_UB_33 -0.0213922000
_diffrn_radiation_monochromator graphite
_diffrn_radiation_probe x-ray
_diffrn_radiation_type 'Mo K\a'
_diffrn_radiation_wavelength 0.71073
_diffrn_reflns_av_R_equivalents 0.0377
_diffrn_reflns_av_unetI/netI 0.0267
_diffrn_reflns_Laue_measured_fraction_full 0.997
_diffrn_reflns_Laue_measured_fraction_max 0.998
_diffrn_reflns_limit_h_max 11
_diffrn_reflns_limit_h_min -11
_diffrn_reflns_limit_k_max 15
_diffrn_reflns_limit_k_min -14
_diffrn_reflns_limit_l_max 32
_diffrn_reflns_limit_l_min -29
_diffrn_reflns_number 28201
_diffrn_reflns_point_group_measured_fraction_full 0.997
_diffrn_reflns_point_group_measured_fraction_max 0.998
_diffrn_reflns_theta_full 25.242
_diffrn_reflns_theta_max 27.500
_diffrn_reflns_theta_min 2.833
_diffrn_source 'fine-focus sealed X-ray tube'
_diffrn_source_type 'Rigaku (Mo) X-ray Source'
_diffrn_standards_number 0
_exptl_absorpt_coefficient_mu 1.184
_exptl_absorpt_correction_T_max 1.00000
_exptl_absorpt_correction_T_min 0.87635
_exptl_absorpt_correction_type multi-scan
_exptl_absorpt_process_details
;
CrysAlisPro 1.171.39.35c (Rigaku Oxford Diffraction, 2017)
Empirical absorption correction using spherical harmonics,
 implemented in SCALE3 ABSPACK scaling algorithm.
;
_exptl_crystal_colour 'clear light colourless'
_exptl_crystal_colour_lustre clear
_exptl_crystal_colour_modifier light
_exptl_crystal_colour_primary colourless
_exptl_crystal_density_diffrn 1.653
_exptl_crystal_description block
_exptl_crystal_F_000 1304
_exptl_crystal_size_max 0.2
_exptl_crystal_size_mid 0.1
_exptl_crystal_size_min 0.1
_refine_diff_density_max 1.441
_refine_diff_density_min -0.916
_refine_diff_density_rms 0.089
_refine_ls_extinction_method none
_refine_ls_goodness_of_fit_ref 1.087
_refine_ls_hydrogen_treatment constr
_refine_ls_matrix_type full
_refine_ls_number_parameters 336
_refine_ls_number_reflns 5995
_refine_ls_number_restraints 8
_refine_ls_restrained_S_all 1.092
_refine_ls_R_factor_all 0.0523
_refine_ls_R_factor_gt 0.0427
_refine_ls_shift/su_max 0.002
_refine_ls_shift/su_mean 0.000
_refine_ls_structure_factor_coef Fsqd
_refine_ls_weighting_details 'w=1/[\s^2^(Fo^2^)+(0.0507P)^2^+3.5427P] where P=(Fo^2^+2Fc^2^)/3'
_refine_ls_weighting_scheme calc
_refine_ls_wR_factor_gt 0.1041
_refine_ls_wR_factor_ref 0.1145
_reflns_Friedel_coverage 0.000
_reflns_number_gt 5002
_reflns_number_total 5995
_reflns_threshold_expression 'I > 2\s(I)'
_cod_data_source_file d3dt02681g2.cif
_cod_data_source_block in_22by_rt
_cod_database_code 7714345
_shelx_shelxl_version_number 2018/3
_shelx_space_group_comment
;
The symmetry employed for this shelxl refinement is uniquely defined
by the following loop, which should always be used as a source of
symmetry information in preference to the above space-group names.
They are only intended as comments.
;
_olex2_refinement_description
;
1. Fixed Uiso
 At 1.2 times of:
  All C(H) groups, All C(H,H) groups
2. Shared sites
{C23, O7}
{C26, O6}
3. Restrained distances
 C14-C15 \\sim C14-C13 \\sim C13-C12
 with sigma of 0.02
 O2-C15 \\sim O2-C12
 with sigma of 0.02
 O4-C17 \\sim O4-C20
 with sigma of 0.02
 C20-C19 \\sim C19-C18 \\sim C18-C17
 with sigma of 0.02
4. Uiso/Uaniso restraints and constraints
Uanis(C23) = Uanis(O7)
Uanis(C26) = Uanis(O6)
5. Others
 Sof(H25)=1-FVAR(1)
 Sof(H25A)=FVAR(1)
 Sof(H24)=1-FVAR(2)
 Sof(H24A)=FVAR(2)
 Fixed Sof: C23(0.2) H23(0.2) O7(0.8) C26(0.8) H26(0.8) O6(0.2)
6.a Aromatic/amide H refined with riding coordinates:
 C23(H23), C1(H1), C4(H4), C2(H2), C3(H3), C7(H7), C8(H8), C10(H10), C26(H26),
 C18(H18), C9(H9), C15(H15), C24(H24), C24(H24A), C13(H13), C14(H14), C19(H19),
 C25(H25), C25(H25A), C20(H20)
;
_smtbx_masks_void_probe_radius 1.2
_smtbx_masks_void_truncation_radius 1.2
_olex2_submission_special_instructions 'No special instructions were received'
_oxdiff_exptl_absorpt_empirical_details
;
Empirical correction (ABSPACK) includes:
- Absorption correction using spherical harmonics
- Frame scaling
;
_oxdiff_exptl_absorpt_empirical_full_max 1.225
_oxdiff_exptl_absorpt_empirical_full_min 0.892

loop_
_space_group_symop_operation_xyz
'x, y, z'
'-x+1/2, y+1/2, -z+1/2'
'-x, -y, -z'
'x-1/2, -y-1/2, z-1/2'

loop_
_atom_site_label
_atom_site_type_symbol
_atom_site_fract_x
_atom_site_fract_y
_atom_site_fract_z
_atom_site_U_iso_or_equiv
_atom_site_adp_type
_atom_site_occupancy
_atom_site_site_symmetry_order
_atom_site_calc_flag
_atom_site_refinement_flags_posn
_atom_site_refinement_flags_adp
_atom_site_refinement_flags_occupancy
_atom_site_disorder_assembly
_atom_site_disorder_group
In01 In 0.58785(2) 0.61349(2) 0.62318(2) 0.03708(10) Uani 1 1 d . . . . .
S3 S 0.58041(10) 0.39742(8) 0.61591(4) 0.0484(2) Uani 1 1 d . . . . .
S1 S 0.38193(9) 0.68455(8) 0.55102(4) 0.0478(2) Uani 1 1 d . . . . .
S2 S 0.46649(13) 0.65103(11) 0.70702(5) 0.0616(3) Uani 1 1 d . . . . .
O1 O 0.5667(3) 0.8234(2) 0.60534(11) 0.0450(5) Uani 1 1 d . . . . .
N1 N 0.7458(3) 0.6334(2) 0.55834(11) 0.0360(6) Uani 1 1 d . . . . .
O2 O 0.4521(4) 1.0236(2) 0.56512(13) 0.0650(8) Uani 1 1 d D . . . .
N2 N 0.8045(3) 0.6862(3) 0.66501(13) 0.0446(7) Uani 1 1 d . . . . .
O3 O 0.2989(4) 0.4985(3) 0.65116(13) 0.0715(9) Uani 1 1 d . . . . .
C23 C 0.7052(4) 0.1610(2) 0.62111(14) 0.0615(8) Uani 0.2 1 d . . P A 1
H23 H 0.604955 0.171401 0.614505 0.074 Uiso 0.2 1 calc R U P A 1
O7 O 0.7052(4) 0.1610(2) 0.62111(14) 0.0615(8) Uani 0.8 1 d . . P A 2
O5 O 0.8633(3) 0.4398(3) 0.62696(15) 0.0730(9) Uani 1 1 d . . . . .
C5 C 0.8824(3) 0.6687(3) 0.57540(14) 0.0370(7) Uani 1 1 d . . . . .
O4 O 0.2589(4) 0.5956(4) 0.78416(13) 0.0815(11) Uani 1 1 d D . . . .
C6 C 0.9119(3) 0.7035(3) 0.63341(14) 0.0381(7) Uani 1 1 d . . . . .
C11 C 0.4553(4) 0.8163(3) 0.57170(15) 0.0420(8) Uani 1 1 d . . . . .
C1 C 0.7132(4) 0.6010(3) 0.50646(15) 0.0422(8) Uani 1 1 d . . . . .
H1 H 0.618948 0.576221 0.495198 0.051 Uiso 1 1 calc R U . . .
C12 C 0.3824(4) 0.9212(3) 0.54995(16) 0.0484(9) Uani 1 1 d D . . . .
C21 C 0.7671(4) 0.3665(3) 0.62373(16) 0.0462(8) Uani 1 1 d . . . . .
C22 C 0.8074(5) 0.2442(3) 0.62681(16) 0.0511(9) Uani 1 1 d . . . . .
C4 C 0.9870(4) 0.6715(3) 0.53919(18) 0.0515(9) Uani 1 1 d . . . . .
H4 H 1.080955 0.696388 0.550925 0.062 Uiso 1 1 calc R U . . .
C16 C 0.3237(4) 0.5524(3) 0.69354(15) 0.0468(8) Uani 1 1 d . . . . .
C2 C 0.8128(5) 0.6029(3) 0.46909(17) 0.0519(9) Uani 1 1 d . . . . .
H2 H 0.786166 0.581034 0.433142 0.062 Uiso 1 1 calc R U . . .
C3 C 0.9521(5) 0.6376(4) 0.48591(18) 0.0573(10) Uani 1 1 d . . . . .
H3 H 1.022345 0.638281 0.461660 0.069 Uiso 1 1 calc R U . . .
C7 C 1.0433(4) 0.7539(3) 0.65438(19) 0.0550(10) Uani 1 1 d . . . . .
H7 H 1.117563 0.764482 0.632307 0.066 Uiso 1 1 calc R U . . .
C17 C 0.2279(4) 0.5371(4) 0.73612(16) 0.0522(9) Uani 1 1 d D . . . .
C8 C 1.0618(5) 0.7879(4) 0.7081(2) 0.0698(13) Uani 1 1 d . . . . .
H8 H 1.148150 0.823218 0.722339 0.084 Uiso 1 1 calc R U . . .
C10 C 0.8251(5) 0.7187(4) 0.71686(18) 0.0664(12) Uani 1 1 d . . . . .
H10 H 0.749983 0.706831 0.738443 0.080 Uiso 1 1 calc R U . . .
C26 C 0.9414(5) 0.1965(4) 0.6353(2) 0.0844(15) Uani 0.8 1 d . . P A 1
H26 H 1.029980 0.235475 0.639880 0.101 Uiso 0.8 1 calc R U P A 1
O6 O 0.9414(5) 0.1965(4) 0.6353(2) 0.0844(15) Uani 0.2 1 d . . P A 2
C18 C 0.1083(5) 0.4705(4) 0.7383(2) 0.0676(12) Uani 1 1 d D . . . .
H18 H 0.063799 0.423635 0.710689 0.081 Uiso 1 1 calc R U . . .
C9 C 0.9524(6) 0.7694(5) 0.7405(2) 0.0759(14) Uani 1 1 d . . . . .
H9 H 0.963490 0.790277 0.777088 0.091 Uiso 1 1 calc R U . . .
C15 C 0.3713(7) 1.1084(4) 0.5423(2) 0.0742(15) Uani 1 1 d D . . . .
H15 H 0.393881 1.186596 0.546089 0.089 Uiso 1 1 calc R U . . .
C24 C 0.7783(6) 0.0577(4) 0.6270(2) 0.0764(14) Uani 1 1 d . . . . .
H24 H 0.734281 -0.014725 0.625084 0.092 Uiso 0(37) 1 calc R U P A 1
H24A H 0.734281 -0.014725 0.625084 0.092 Uiso 1(37) 1 calc R U P A 2
C13 C 0.2591(6) 0.9430(5) 0.5173(2) 0.0757(14) Uani 1 1 d D . . . .
H13 H 0.192854 0.889412 0.501127 0.091 Uiso 1 1 calc R U . . .
C14 C 0.2515(7) 1.0661(5) 0.5127(2) 0.0884(19) Uani 1 1 d D . . . .
H14 H 0.178212 1.108777 0.493111 0.106 Uiso 1 1 calc R U . . .
C19 C 0.0647(6) 0.4863(5) 0.7905(2) 0.0853(17) Uani 1 1 d D . . . .
H19 H -0.013421 0.450720 0.804575 0.102 Uiso 1 1 calc R U . . .
C25 C 0.9200(6) 0.0756(4) 0.6357(2) 0.0840(17) Uani 1 1 d . . . . .
H25 H 0.992041 0.019372 0.641164 0.101 Uiso 1(37) 1 calc R U P A 1
H25A H 0.992041 0.019372 0.641164 0.101 Uiso 0(37) 1 calc R U P A 2
C20 C 0.1565(7) 0.5619(7) 0.8160(2) 0.107(2) Uani 1 1 d D . . . .
H20 H 0.151049 0.588296 0.851278 0.128 Uiso 1 1 calc R U . . .

loop_
_atom_site_aniso_label
_atom_site_aniso_U_11
_atom_site_aniso_U_22
_atom_site_aniso_U_33
_atom_site_aniso_U_23
_atom_site_aniso_U_13
_atom_site_aniso_U_12
In01 0.03200(14) 0.03917(15) 0.04112(16) -0.00101(9) 0.00874(10) -0.00091(9)
S3 0.0438(5) 0.0387(5) 0.0648(6) 0.0006(4) 0.0159(4) -0.0008(3)
S1 0.0322(4) 0.0448(5) 0.0660(6) 0.0025(4) 0.0039(4) 0.0019(3)
S2 0.0608(6) 0.0719(7) 0.0569(6) -0.0154(5) 0.0285(5) -0.0188(5)
O1 0.0416(13) 0.0364(13) 0.0582(15) 0.0014(11) 0.0116(11) 0.0014(10)
N1 0.0296(13) 0.0369(14) 0.0425(15) -0.0037(11) 0.0087(11) -0.0024(10)
O2 0.089(2) 0.0414(15) 0.0696(19) 0.0062(13) 0.0284(16) 0.0095(15)
N2 0.0375(14) 0.0444(16) 0.0510(17) -0.0091(13) 0.0015(12) 0.0015(12)
O3 0.0652(19) 0.086(2) 0.067(2) -0.0223(17) 0.0202(15) -0.0161(17)
C23 0.0608(18) 0.0361(15) 0.089(2) -0.0009(15) 0.0153(16) -0.0032(13)
O7 0.0608(18) 0.0361(15) 0.089(2) -0.0009(15) 0.0153(16) -0.0032(13)
O5 0.0567(17) 0.0468(16) 0.110(3) 0.0087(17) -0.0161(17) -0.0066(14)
C5 0.0278(14) 0.0326(16) 0.0507(19) 0.0050(14) 0.0051(13) 0.0026(12)
O4 0.073(2) 0.132(3) 0.0424(17) -0.0060(18) 0.0178(15) -0.017(2)
C6 0.0329(15) 0.0298(15) 0.0502(19) -0.0025(13) -0.0012(13) 0.0013(12)
C11 0.0404(17) 0.0407(18) 0.0480(19) 0.0046(15) 0.0184(15) 0.0062(14)
C1 0.0430(18) 0.0430(19) 0.0405(19) -0.0028(14) 0.0047(14) 0.0013(14)
C12 0.055(2) 0.0428(19) 0.052(2) 0.0089(16) 0.0227(17) 0.0096(17)
C21 0.051(2) 0.0409(18) 0.046(2) 0.0039(15) -0.0014(16) 0.0020(16)
C22 0.058(2) 0.0411(19) 0.052(2) 0.0022(16) -0.0015(17) -0.0022(17)
C4 0.0300(16) 0.055(2) 0.072(3) 0.0021(19) 0.0142(16) 0.0003(15)
C16 0.0422(18) 0.053(2) 0.047(2) 0.0031(17) 0.0107(15) 0.0038(16)
C2 0.059(2) 0.055(2) 0.044(2) -0.0029(16) 0.0153(17) 0.0078(18)
C3 0.050(2) 0.063(2) 0.064(3) 0.005(2) 0.0285(19) 0.0105(19)
C7 0.0406(19) 0.044(2) 0.077(3) -0.0003(19) -0.0088(18) -0.0069(16)
C17 0.046(2) 0.061(2) 0.050(2) 0.0124(18) 0.0103(16) 0.0044(18)
C8 0.056(2) 0.062(3) 0.085(3) -0.023(2) -0.021(2) -0.004(2)
C10 0.058(2) 0.085(3) 0.055(2) -0.016(2) 0.0010(19) 0.012(2)
C26 0.066(3) 0.056(3) 0.126(4) 0.012(3) -0.012(3) 0.006(2)
O6 0.066(3) 0.056(3) 0.126(4) 0.012(3) -0.012(3) 0.006(2)
C18 0.057(2) 0.064(3) 0.084(3) 0.018(2) 0.019(2) -0.001(2)
C9 0.075(3) 0.082(3) 0.065(3) -0.031(3) -0.016(2) 0.005(3)
C15 0.101(4) 0.051(3) 0.076(3) 0.009(2) 0.033(3) 0.019(3)
C24 0.088(4) 0.043(2) 0.096(4) 0.009(2) 0.002(3) -0.003(2)
C13 0.070(3) 0.074(3) 0.083(3) 0.023(3) 0.011(2) 0.025(3)
C14 0.100(4) 0.077(4) 0.092(4) 0.036(3) 0.028(3) 0.054(3)
C19 0.071(3) 0.109(5) 0.081(4) 0.036(3) 0.035(3) -0.008(3)
C25 0.086(4) 0.047(2) 0.112(4) 0.004(3) -0.021(3) 0.019(3)
C20 0.104(5) 0.169(7) 0.056(3) 0.008(4) 0.041(3) -0.024(5)

loop_
_atom_type_symbol
_atom_type_description
_atom_type_scat_dispersion_real
_atom_type_scat_dispersion_imag
_atom_type_scat_source
C C 0.0033 0.0016 'International Tables Vol C Tables 4.2.6.8 and 6.1.1.4'
H H 0.0000 0.0000 'International Tables Vol C Tables 4.2.6.8 and 6.1.1.4'
In In -0.7276 1.3100 'International Tables Vol C Tables 4.2.6.8 and 6.1.1.4'
N N 0.0061 0.0033 'International Tables Vol C Tables 4.2.6.8 and 6.1.1.4'
O O 0.0106 0.0060 'International Tables Vol C Tables 4.2.6.8 and 6.1.1.4'
S S 0.1246 0.1234 'International Tables Vol C Tables 4.2.6.8 and 6.1.1.4'

loop_
_geom_angle_atom_site_label_1
_geom_angle_atom_site_label_2
_geom_angle_atom_site_label_3
_geom_angle
_geom_angle_site_symmetry_1
_geom_angle_site_symmetry_3
_geom_angle_publ_flag
S3 In01 S1 104.74(3) . . ?
S2 In01 S3 102.79(4) . . ?
S2 In01 S1 98.79(4) . . ?
N1 In01 S3 93.69(7) . . ?
N1 In01 S1 87.88(7) . . ?
N1 In01 S2 159.89(7) . . ?
N1 In01 N2 71.91(10) . . ?
N2 In01 S3 114.27(8) . . ?
N2 In01 S1 136.63(8) . . ?
N2 In01 S2 90.65(8) . . ?
C21 S3 In01 100.17(13) . . ?
C11 S1 In01 80.86(12) . . ?
C16 S2 In01 97.26(13) . . ?
C5 N1 In01 117.2(2) . . ?
C1 N1 In01 123.2(2) . . ?
C1 N1 C5 119.3(3) . . ?
C15 O2 C12 107.2(4) . . ?
C6 N2 In01 117.0(2) . . ?
C10 N2 In01 124.1(3) . . ?
C10 N2 C6 118.8(3) . . ?
C22 C23 H23 126.9 . . ?
C22 C23 C24 106.2(4) . . ?
C24 C23 H23 126.9 . . ?
C22 O7 C24 106.2(4) . . ?
N1 C5 C6 116.8(3) . . ?
N1 C5 C4 120.0(3) . . ?
C4 C5 C6 123.3(3) . . ?
C20 O4 C17 105.6(4) . . ?
N2 C6 C5 116.8(3) . . ?
N2 C6 C7 121.0(3) . . ?
C7 C6 C5 122.2(3) . . ?
O1 C11 S1 121.5(3) . . ?
O1 C11 C12 120.1(3) . . ?
C12 C11 S1 118.3(3) . . ?
N1 C1 H1 118.6 . . ?
N1 C1 C2 122.9(4) . . ?
C2 C1 H1 118.6 . . ?
O2 C12 C11 115.4(3) . . ?
C13 C12 O2 109.9(4) . . ?
C13 C12 C11 134.6(4) . . ?
O5 C21 S3 124.4(3) . . ?
O5 C21 C22 119.2(4) . . ?
C22 C21 S3 116.4(3) . . ?
C23 C22 C21 121.0(4) . . ?
C23 C22 C26 110.2(4) . . ?
O7 C22 C21 121.0(4) . . ?
O7 C22 O6 110.2(4) . . ?
C26 C22 C21 128.8(4) . . ?
O6 C22 C21 128.8(4) . . ?
C5 C4 H4 119.9 . . ?
C3 C4 C5 120.2(3) . . ?
C3 C4 H4 119.9 . . ?
O3 C16 S2 124.4(3) . . ?
O3 C16 C17 119.1(4) . . ?
C17 C16 S2 116.6(3) . . ?
C1 C2 H2 120.7 . . ?
C3 C2 C1 118.5(4) . . ?
C3 C2 H2 120.7 . . ?
C4 C3 H3 120.4 . . ?
C2 C3 C4 119.2(3) . . ?
C2 C3 H3 120.4 . . ?
C6 C7 H7 120.3 . . ?
C8 C7 C6 119.3(4) . . ?
C8 C7 H7 120.3 . . ?
O4 C17 C16 118.6(4) . . ?
C18 C17 O4 110.0(4) . . ?
C18 C17 C16 131.3(4) . . ?
C7 C8 H8 120.1 . . ?
C9 C8 C7 119.7(4) . . ?
C9 C8 H8 120.1 . . ?
N2 C10 H10 118.3 . . ?
N2 C10 C9 123.5(5) . . ?
C9 C10 H10 118.3 . . ?
C22 C26 H26 126.9 . . ?
C22 C26 C25 106.2(4) . . ?
C25 C26 H26 126.9 . . ?
C22 O6 C25 106.2(4) . . ?
C17 C18 H18 126.9 . . ?
C17 C18 C19 106.2(5) . . ?
C19 C18 H18 126.9 . . ?
C8 C9 C10 117.7(4) . . ?
C8 C9 H9 121.1 . . ?
C10 C9 H9 121.1 . . ?
O2 C15 H15 124.7 . . ?
O2 C15 C14 110.7(4) . . ?
C14 C15 H15 124.7 . . ?
C23 C24 H24 124.8 . . ?
O7 C24 H24A 124.8 . . ?
C25 C24 C23 110.4(4) . . ?
C25 C24 O7 110.4(4) . . ?
C25 C24 H24 124.8 . . ?
C25 C24 H24A 124.8 . . ?
C12 C13 H13 127.3 . . ?
C12 C13 C14 105.4(5) . . ?
C14 C13 H13 127.3 . . ?
C15 C14 C13 106.8(4) . . ?
C15 C14 H14 126.6 . . ?
C13 C14 H14 126.6 . . ?
C18 C19 H19 126.6 . . ?
C20 C19 C18 106.8(4) . . ?
C20 C19 H19 126.6 . . ?
C26 C25 H25 126.5 . . ?
O6 C25 H25A 126.5 . . ?
C24 C25 C26 107.0(4) . . ?
C24 C25 O6 107.0(4) . . ?
C24 C25 H25 126.5 . . ?
C24 C25 H25A 126.5 . . ?
O4 C20 H20 124.3 . . ?
C19 C20 O4 111.5(5) . . ?
C19 C20 H20 124.3 . . ?

loop_
_geom_bond_atom_site_label_1
_geom_bond_atom_site_label_2
_geom_bond_distance
_geom_bond_site_symmetry_2
_geom_bond_publ_flag
In01 S3 2.5052(10) . ?
In01 S1 2.5938(10) . ?
In01 S2 2.4980(10) . ?
In01 N1 2.292(3) . ?
In01 N2 2.308(3) . ?
S3 C21 1.751(4) . ?
S1 C11 1.722(4) . ?
S2 C16 1.748(4) . ?
O1 C11 1.252(4) . ?
N1 C5 1.349(4) . ?
N1 C1 1.337(4) . ?
O2 C12 1.380(5) . ?
O2 C15 1.321(5) . ?
N2 C6 1.342(5) . ?
N2 C10 1.328(5) . ?
O3 C16 1.218(5) . ?
C23 H23 0.9300 . ?
C23 C22 1.345(5) . ?
C23 C24 1.372(6) . ?
O7 C22 1.345(5) . ?
O7 C24 1.372(6) . ?
O5 C21 1.224(5) . ?
C5 C6 1.484(5) . ?
C5 C4 1.387(5) . ?
O4 C17 1.369(5) . ?
O4 C20 1.352(6) . ?
C6 C7 1.394(5) . ?
C11 C12 1.461(5) . ?
C1 H1 0.9300 . ?
C1 C2 1.372(5) . ?
C12 C13 1.345(6) . ?
C21 C22 1.462(5) . ?
C22 C26 1.350(6) . ?
C22 O6 1.350(6) . ?
C4 H4 0.9300 . ?
C4 C3 1.377(6) . ?
C16 C17 1.457(5) . ?
C2 H2 0.9300 . ?
C2 C3 1.368(6) . ?
C3 H3 0.9300 . ?
C7 H7 0.9300 . ?
C7 C8 1.376(6) . ?
C17 C18 1.352(6) . ?
C8 H8 0.9300 . ?
C8 C9 1.373(7) . ?
C10 H10 0.9300 . ?
C10 C9 1.385(7) . ?
C26 H26 0.9300 . ?
C26 C25 1.412(7) . ?
O6 C25 1.412(7) . ?
C18 H18 0.9300 . ?
C18 C19 1.406(7) . ?
C9 H9 0.9300 . ?
C15 H15 0.9300 . ?
C15 C14 1.349(8) . ?
C24 H24 0.9300 . ?
C24 H24A 0.9300 . ?
C24 C25 1.319(7) . ?
C13 H13 0.9300 . ?
C13 C14 1.428(7) . ?
C14 H14 0.9300 . ?
C19 H19 0.9300 . ?
C19 C20 1.327(8) . ?
C25 H25 0.9300 . ?
C25 H25A 0.9300 . ?
C20 H20 0.9300 . ?

loop_
_geom_torsion_atom_site_label_1
_geom_torsion_atom_site_label_2
_geom_torsion_atom_site_label_3
_geom_torsion_atom_site_label_4
_geom_torsion
_geom_torsion_site_symmetry_1
_geom_torsion_site_symmetry_2
_geom_torsion_site_symmetry_3
_geom_torsion_site_symmetry_4
_geom_torsion_publ_flag
In01 S3 C21 O5 -5.1(4) . . . . ?
In01 S3 C21 C22 174.5(3) . . . . ?
In01 S1 C11 O1 4.1(3) . . . . ?
In01 S1 C11 C12 -174.5(3) . . . . ?
In01 S2 C16 O3 -6.7(4) . . . . ?
In01 S2 C16 C17 174.6(3) . . . . ?
In01 N1 C5 C6 -6.5(4) . . . . ?
In01 N1 C5 C4 173.7(3) . . . . ?
In01 N1 C1 C2 -173.6(3) . . . . ?
In01 N2 C6 C5 -2.9(4) . . . . ?
In01 N2 C6 C7 175.9(3) . . . . ?
In01 N2 C10 C9 -175.5(4) . . . . ?
S3 C21 C22 C23 3.2(5) . . . . ?
S3 C21 C22 O7 3.2(5) . . . . ?
S3 C21 C22 C26 -176.6(4) . . . . ?
S3 C21 C22 O6 -176.6(4) . . . . ?
S1 C11 C12 O2 -175.7(2) . . . . ?
S1 C11 C12 C13 4.1(6) . . . . ?
S2 C16 C17 O4 -3.0(5) . . . . ?
S2 C16 C17 C18 178.7(4) . . . . ?
O1 C11 C12 O2 5.7(5) . . . . ?
O1 C11 C12 C13 -174.6(4) . . . . ?
N1 C5 C6 N2 6.3(4) . . . . ?
N1 C5 C6 C7 -172.5(3) . . . . ?
N1 C5 C4 C3 -0.4(6) . . . . ?
N1 C1 C2 C3 1.1(6) . . . . ?
O2 C12 C13 C14 -0.8(5) . . . . ?
O2 C15 C14 C13 -0.4(6) . . . . ?
N2 C6 C7 C8 -1.0(6) . . . . ?
N2 C10 C9 C8 0.8(8) . . . . ?
O3 C16 C17 O4 178.2(4) . . . . ?
O3 C16 C17 C18 -0.1(7) . . . . ?
C23 C22 C26 C25 -1.0(6) . . . . ?
C23 C24 C25 C26 -0.4(7) . . . . ?
O7 C22 O6 C25 -1.0(6) . . . . ?
O7 C24 C25 O6 -0.4(7) . . . . ?
O5 C21 C22 C23 -177.2(4) . . . . ?
O5 C21 C22 O7 -177.2(4) . . . . ?
O5 C21 C22 C26 3.1(7) . . . . ?
O5 C21 C22 O6 3.1(7) . . . . ?
C5 N1 C1 C2 -0.5(5) . . . . ?
C5 C6 C7 C8 177.8(4) . . . . ?
C5 C4 C3 C2 1.0(6) . . . . ?
O4 C17 C18 C19 -1.3(5) . . . . ?
C6 N2 C10 C9 -0.3(7) . . . . ?
C6 C5 C4 C3 179.8(3) . . . . ?
C6 C7 C8 C9 1.5(7) . . . . ?
C11 C12 C13 C14 179.5(4) . . . . ?
C1 N1 C5 C6 180.0(3) . . . . ?
C1 N1 C5 C4 0.2(5) . . . . ?
C1 C2 C3 C4 -1.3(6) . . . . ?
C12 O2 C15 C14 -0.1(5) . . . . ?
C12 C13 C14 C15 0.8(6) . . . . ?
C21 C22 C26 C25 178.8(5) . . . . ?
C21 C22 O6 C25 178.8(5) . . . . ?
C22 C23 C24 C25 -0.3(6) . . . . ?
C22 O7 C24 C25 -0.3(6) . . . . ?
C22 C26 C25 C24 0.8(7) . . . . ?
C22 O6 C25 C24 0.8(7) . . . . ?
C4 C5 C6 N2 -173.9(3) . . . . ?
C4 C5 C6 C7 7.3(5) . . . . ?
C16 C17 C18 C19 177.1(5) . . . . ?
C7 C8 C9 C10 -1.3(8) . . . . ?
C17 O4 C20 C19 0.0(8) . . . . ?
C17 C18 C19 C20 1.3(7) . . . . ?
C10 N2 C6 C5 -178.4(3) . . . . ?
C10 N2 C6 C7 0.4(5) . . . . ?
C18 C19 C20 O4 -0.9(8) . . . . ?
C15 O2 C12 C11 -179.6(3) . . . . ?
C15 O2 C12 C13 0.6(5) . . . . ?
C24 C23 C22 C21 -179.0(4) . . . . ?
C24 C23 C22 C26 0.8(5) . . . . ?
C24 O7 C22 C21 -179.0(4) . . . . ?
C24 O7 C22 O6 0.8(5) . . . . ?
C20 O4 C17 C16 -177.9(5) . . . . ?
C20 O4 C17 C18 0.8(6) . . . . ?

loop_
_smtbx_masks_void_nr
_smtbx_masks_void_average_x
_smtbx_masks_void_average_y
_smtbx_masks_void_average_z
_smtbx_masks_void_volume
_smtbx_masks_void_count_electrons
_smtbx_masks_void_content
1 0.236 0.026 0.244 13.8 0.2 ?
2 0.264 0.526 0.256 13.8 0.2 ?
3 0.736 0.474 0.744 13.8 0.2 ?
4 0.764 0.974 0.756 13.8 0.2 ?
